data_7009230
loop_
_publ_author_name
'Isabel Romero'
'Montserrat Rodr\'iguez'
'Antoni Llobet'
'Marie-No\"elle Collomb-Dunand-Sauthier'
'Alain Deronzier'
'Teodor Parella'
'Helen Stoeckli-Evans'

_publ_section_title
;
 Synthesis, structure and redox properties of a new ruthenium(II)
 complex containing the flexible tridentate ligand
 N,N-bis(2-pyridylmethyl)ethylamine, cis-fac-Ru(bpea)22+, and its
 homologue attached covalently to a polypyrrole film
;
_journal_issue 11
_journal_name_full 'J. Chem. Soc., Dalton Trans.'
_journal_page_first 1689
_journal_page_last 1694
_journal_paper_doi 10.1039/a909511j
_journal_year 2000
_chemical_formula_sum 'C31 H38.5 F12 N7.5 P2 Ru'
_chemical_formula_weight 907.20
_chemical_name_systematic
;
 ?
;
_space_group_IT_number 15
_symmetry_cell_setting monoclinic
_symmetry_space_group_name_Hall '-A 2yab'
_symmetry_space_group_name_H-M 'A 1 2/n 1'
_atom_sites_solution_hydrogens geom
_atom_sites_solution_primary direct
_atom_sites_solution_secondary difmap
_audit_creation_method SHELXL-97
_cell_angle_alpha 90.00
_cell_angle_beta 97.861(10)
_cell_angle_gamma 90.00
_cell_formula_units_Z 8
_cell_length_a 15.4749(13)
_cell_length_b 11.6232(6)
_cell_length_c 41.920(4)
_cell_measurement_reflns_used 5000
_cell_measurement_temperature 223(2)
_cell_measurement_theta_max 25.89
_cell_measurement_theta_min 1.96
_cell_volume 7469.2(10)
_computing_cell_refinement 'CELL (Stoe & Cie GmbH, Darmstadt,1997)'
_computing_data_collection 'EXPOSE (Stoe & Cie GmbH, Darmstadt,1997)'
_computing_data_reduction 'INTEGRATE (Stoe & Cie GmbH,Darmstadt, 1997)'
_computing_molecular_graphics 'PLATON/PLUTON (Spek, 1990)'
_computing_publication_material 'SHELXL-97 (Sheldrick, 1997)'
_computing_structure_refinement 'SHELXL-97 (Sheldrick, 1997)'
_computing_structure_solution 'SHELXS-97 (Sheldrick, 1990)'
_diffrn_ambient_temperature 223(2)
_diffrn_detector_area_resol_mean 0.81\%A
_diffrn_measured_fraction_theta_full 0.473
_diffrn_measured_fraction_theta_max 0.473
_diffrn_measurement_device_type 'STOE Image Plate Diffraction System'
_diffrn_measurement_method 'phi rotation scans'
_diffrn_radiation_monochromator graphite
_diffrn_radiation_source 'fine-focus sealed tube'
_diffrn_radiation_type MoK\a
_diffrn_radiation_wavelength 0.71073
_diffrn_reflns_av_R_equivalents 0.0971
_diffrn_reflns_av_sigmaI/netI 0.1434
_diffrn_reflns_limit_h_max 18
_diffrn_reflns_limit_h_min -18
_diffrn_reflns_limit_k_max 14
_diffrn_reflns_limit_k_min -13
_diffrn_reflns_limit_l_max 51
_diffrn_reflns_limit_l_min -51
_diffrn_reflns_number 28119
_diffrn_reflns_theta_full 25.89
_diffrn_reflns_theta_max 25.89
_diffrn_reflns_theta_min 1.96
_diffrn_standards_decay_% 0
_diffrn_standards_number 0
_exptl_absorpt_coefficient_mu 0.600
_exptl_absorpt_correction_type none
_exptl_crystal_colour 'pale yellow'
_exptl_crystal_density_diffrn 1.613
_exptl_crystal_density_meas ?
_exptl_crystal_density_method 'not measured'
_exptl_crystal_description block
_exptl_crystal_F_000 3672
_exptl_crystal_size_max 0.15
_exptl_crystal_size_mid 0.15
_exptl_crystal_size_min 0.15
_refine_diff_density_max 0.766
_refine_diff_density_min -0.532
_refine_diff_density_rms 0.076
_refine_ls_extinction_coef 0.000044(16)
_refine_ls_extinction_expression Fc^*^=kFc[1+0.001xFc^2^\l^3^/sin(2\q)]^-1/4^
_refine_ls_extinction_method SHELXL
_refine_ls_goodness_of_fit_ref 0.757
_refine_ls_hydrogen_treatment 'riding atoms'
_refine_ls_matrix_type full
_refine_ls_number_parameters 496
_refine_ls_number_reflns 7224
_refine_ls_number_restraints 0
_refine_ls_restrained_S_all 0.757
_refine_ls_R_factor_all 0.1051
_refine_ls_R_factor_gt 0.0426
_refine_ls_shift/su_max 0.013
_refine_ls_shift/su_mean 0.000
_refine_ls_structure_factor_coef Fsqd
_refine_ls_weighting_details 'w=1/[\s^2^(Fo^2^)+(0.0333P)^2^] where P=(Fo^2^+2Fc^2^)/3'
_refine_ls_weighting_scheme calc
_refine_ls_wR_factor_gt 0.0753
_refine_ls_wR_factor_ref 0.0853
_reflns_number_gt 3735
_reflns_number_total 7224
_reflns_threshold_expression >2sigma(I)
_cod_data_source_file a909511j.txt
_cod_data_source_block cpd1
_cod_depositor_comments
;
The following automatic conversions were performed:

'_exptl_crystal_density_meas' value 'none' was changed to '?' - the
value is perceived as not measured.

Automatic conversion script
Id: cif_fix_values 3008 2015-01-20 13:52:24Z robertas 

The following automatic conversions were performed:

'_refine_ls_weighting_scheme' value 'calc
w=1/[\s^2^(Fo^2^)+(0.0333P)^2^] where P=(Fo^2^+2Fc^2^)/3' was changed
to 'calc'. New tag '_refine_ls_weighting_details' was created. The
value of the new tag was set to 'w=1/[\s^2^(Fo^2^)+(0.0333P)^2^]
where P=(Fo^2^+2Fc^2^)/3'.

Automatic conversion script
Id: cif_fix_values 3143 2015-03-26 13:38:13Z robertas 
;
_cod_original_cell_volume 7469.3(10)
_cod_original_sg_symbol_H-M 'A 2/n'
_cod_original_formula_sum 'C31 H38.50 F12 N7.50 P2 Ru'
_cod_database_code 7009230

loop_
_symmetry_equiv_pos_as_xyz
'x, y, z'
'-x+1/2, y, -z+1/2'
'x, y+1/2, z+1/2'
'-x+1/2, y+1/2, -z+1'
'-x, -y, -z'
'x+1/2, -y, z+1/2'
'-x, -y+1/2, -z+1/2'
'x+1/2, -y+1/2, z+1'

loop_
_atom_site_label
_atom_site_type_symbol
_atom_site_fract_x
_atom_site_fract_y
_atom_site_fract_z
_atom_site_U_iso_or_equiv
_atom_site_adp_type
_atom_site_occupancy
_atom_site_calc_flag
_atom_site_refinement_flags
_atom_site_disorder_assembly
_atom_site_disorder_group
Ru1 Ru 0.23898(2) 0.52018(3) 0.132548(8) 0.02765(11) Uani 1 d . . .
N1 N 0.2735(2) 0.3464(3) 0.12231(8) 0.0340(9) Uani 1 d . . .
N2 N 0.1887(2) 0.4320(3) 0.16950(8) 0.0325(9) Uani 1 d . . .
N3 N 0.34941(19) 0.5102(3) 0.16571(7) 0.0283(8) Uani 1 d . . .
N4 N 0.2991(2) 0.6138(3) 0.09755(8) 0.0296(9) Uani 1 d . . .
N5 N 0.13302(19) 0.5238(3) 0.09668(7) 0.0281(8) Uani 1 d . . .
N6 N 0.1934(2) 0.6848(3) 0.14044(8) 0.0315(9) Uani 1 d . . .
C1 C 0.2701(3) 0.3135(4) 0.08759(11) 0.0380(12) Uani 1 d . . .
H1A H 0.2117 0.3315 0.0766 0.046 Uiso 1 calc R . .
H1B H 0.3115 0.3620 0.0780 0.046 Uiso 1 calc R . .
C2 C 0.2896(4) 0.1899(4) 0.08070(12) 0.0582(16) Uani 1 d . . .
H2A H 0.3445 0.1678 0.0932 0.087 Uiso 1 calc R . .
H2B H 0.2937 0.1810 0.0579 0.087 Uiso 1 calc R . .
H2C H 0.2433 0.1413 0.0865 0.087 Uiso 1 calc R . .
C3 C 0.2082(3) 0.2723(4) 0.13580(11) 0.0397(13) Uani 1 d . . .
H3A H 0.1541 0.2702 0.1207 0.048 Uiso 1 calc R . .
H3B H 0.2308 0.1936 0.1385 0.048 Uiso 1 calc R . .
C4 C 0.1893(3) 0.3167(5) 0.16749(11) 0.0402(12) Uani 1 d . . .
C5 C 0.1755(3) 0.2444(5) 0.19255(12) 0.0477(13) Uani 1 d . . .
H5 H 0.1770 0.1641 0.1901 0.057 Uiso 1 calc R . .
C6 C 0.1593(3) 0.2935(6) 0.22121(12) 0.0559(16) Uani 1 d . . .
H6 H 0.1483 0.2471 0.2386 0.067 Uiso 1 calc R . .
C7 C 0.1597(3) 0.4109(6) 0.22382(12) 0.0525(15) Uani 1 d . . .
H7 H 0.1490 0.4460 0.2431 0.063 Uiso 1 calc R . .
C8 C 0.1759(2) 0.4771(5) 0.19819(10) 0.0425(12) Uani 1 d . . .
H8 H 0.1783 0.5574 0.2007 0.051 Uiso 1 calc R . .
C9 C 0.3647(3) 0.3253(4) 0.13993(10) 0.0367(11) Uani 1 d . . .
H9A H 0.3678 0.2467 0.1485 0.044 Uiso 1 calc R . .
H9B H 0.4067 0.3313 0.1245 0.044 Uiso 1 calc R . .
C10 C 0.3900(3) 0.4067(4) 0.16673(10) 0.0326(11) Uani 1 d . . .
C11 C 0.4570(3) 0.3800(4) 0.19127(11) 0.0451(13) Uani 1 d . . .
H11 H 0.4839 0.3073 0.1920 0.054 Uiso 1 calc R . .
C12 C 0.4837(3) 0.4615(5) 0.21451(11) 0.0502(14) Uani 1 d . . .
H12 H 0.5294 0.4452 0.2310 0.060 Uiso 1 calc R . .
C13 C 0.4429(3) 0.5663(5) 0.21329(11) 0.0447(13) Uani 1 d . . .
H13 H 0.4607 0.6225 0.2290 0.054 Uiso 1 calc R . .
C14 C 0.3759(3) 0.5888(4) 0.18901(10) 0.0354(11) Uani 1 d . . .
H14 H 0.3477 0.6605 0.1885 0.042 Uiso 1 calc R . .
C15 C 0.3893(2) 0.5778(4) 0.09266(10) 0.0341(11) Uani 1 d . . .
H15A H 0.3863 0.4988 0.0844 0.041 Uiso 1 calc R . .
H15B H 0.4255 0.5765 0.1138 0.041 Uiso 1 calc R . .
C16 C 0.4357(3) 0.6513(4) 0.07005(11) 0.0491(13) Uani 1 d . . .
H16A H 0.3988 0.6591 0.0495 0.074 Uiso 1 calc R . .
H16B H 0.4901 0.6146 0.0668 0.074 Uiso 1 calc R . .
H16C H 0.4478 0.7268 0.0795 0.074 Uiso 1 calc R . .
C17 C 0.2405(3) 0.6058(4) 0.06591(10) 0.0345(11) Uani 1 d . . .
H17A H 0.2644 0.5481 0.0525 0.041 Uiso 1 calc R . .
H17B H 0.2410 0.6800 0.0548 0.041 Uiso 1 calc R . .
C18 C 0.1477(3) 0.5746(4) 0.06882(10) 0.0282(10) Uani 1 d . . .
C19 C 0.0825(3) 0.5903(4) 0.04342(10) 0.0361(11) Uani 1 d . . .
H19 H 0.0946 0.6235 0.0241 0.043 Uiso 1 calc R . .
C20 C -0.0011(3) 0.5563(4) 0.04685(12) 0.0441(13) Uani 1 d . . .
H20 H -0.0466 0.5654 0.0297 0.053 Uiso 1 calc R . .
C21 C -0.0174(3) 0.5093(4) 0.07528(11) 0.0440(13) Uani 1 d . . .
H21 H -0.0744 0.4879 0.0781 0.053 Uiso 1 calc R . .
C22 C 0.0503(3) 0.4934(4) 0.09981(10) 0.0396(12) Uani 1 d . . .
H22 H 0.0387 0.4605 0.1193 0.048 Uiso 1 calc R . .
C23 C 0.3048(3) 0.7359(4) 0.10952(11) 0.0379(12) Uani 1 d . . .
H23A H 0.3562 0.7441 0.1258 0.046 Uiso 1 calc R . .
H23B H 0.3121 0.7875 0.0916 0.046 Uiso 1 calc R . .
C24 C 0.2255(3) 0.7706(4) 0.12373(10) 0.0341(12) Uani 1 d . . .
C25 C 0.1894(3) 0.8769(4) 0.12064(12) 0.0470(13) Uani 1 d . . .
H25 H 0.2131 0.9334 0.1083 0.056 Uiso 1 calc R . .
C26 C 0.1186(3) 0.9013(5) 0.13547(13) 0.0538(15) Uani 1 d . . .
H26 H 0.0941 0.9754 0.1341 0.065 Uiso 1 calc R . .
C27 C 0.0838(3) 0.8168(5) 0.15228(13) 0.0523(14) Uani 1 d . . .
H27 H 0.0346 0.8317 0.1625 0.063 Uiso 1 calc R . .
C28 C 0.1214(3) 0.7095(4) 0.15418(10) 0.0415(12) Uani 1 d . . .
H28 H 0.0962 0.6512 0.1654 0.050 Uiso 1 calc R . .
N30 N -0.0268(3) 0.8390(5) -0.08628(13) 0.0785(16) Uani 1 d . . .
C31 C -0.0336(3) 0.8222(5) -0.06006(17) 0.0614(16) Uani 1 d . . .
C32 C -0.0423(4) 0.8010(6) -0.02663(14) 0.088(2) Uani 1 d . . .
H32A H -0.0549 0.8727 -0.0164 0.132 Uiso 1 calc R . .
H32B H 0.0117 0.7689 -0.0157 0.132 Uiso 1 calc R . .
H32C H -0.0896 0.7470 -0.0254 0.132 Uiso 1 calc R . .
N40 N 0.2500 0.6937(10) 0.2500 0.132(4) Uani 1 d S . .
C41 C 0.269(2) 0.7859(13) 0.2557(6) 0.078(8) Uani 0.50 d P . .
C42 C 0.2936(10) 0.8988(14) 0.2629(3) 0.120(7) Uani 0.50 d P . .
P1 P 0.21798(9) 0.91389(14) 0.01146(3) 0.0484(4) Uani 1 d . . .
F11 F 0.1500(2) 0.9382(3) -0.01968(8) 0.0936(12) Uani 1 d . . .
F12 F 0.2872(2) 0.8969(4) -0.01190(9) 0.1230(16) Uani 1 d . . .
F13 F 0.1915(4) 0.7859(4) 0.00808(12) 0.162(2) Uani 1 d . . .
F14 F 0.2855(2) 0.8895(4) 0.04180(8) 0.1214(17) Uani 1 d . . .
F15 F 0.1481(3) 0.9246(7) 0.03287(11) 0.196(3) Uani 1 d . . .
F16 F 0.2440(4) 1.0390(4) 0.01199(9) 0.165(2) Uani 1 d . . .
P2 P 0.40211(7) 0.98294(13) 0.18303(3) 0.0454(3) Uani 1 d . . .
F21 F 0.3310(3) 1.0418(3) 0.15933(12) 0.145(2) Uani 1 d . . .
F22 F 0.4292(3) 0.9067(4) 0.15577(10) 0.1223(16) Uani 1 d . . .
F23 F 0.3341(2) 0.8870(3) 0.18857(8) 0.0839(11) Uani 1 d . . .
F24 F 0.4743(3) 0.9263(3) 0.20747(10) 0.1215(16) Uani 1 d . . .
F25 F 0.3782(3) 1.0594(5) 0.21064(12) 0.156(2) Uani 1 d . . .
F26 F 0.4713(2) 1.0776(3) 0.17575(8) 0.0897(11) Uani 1 d . . .

loop_
_atom_site_aniso_label
_atom_site_aniso_U_11
_atom_site_aniso_U_22
_atom_site_aniso_U_33
_atom_site_aniso_U_23
_atom_site_aniso_U_13
_atom_site_aniso_U_12
Ru1 0.02648(17) 0.0301(2) 0.02539(17) -0.0016(2) -0.00002(12) 0.00191(19)
N1 0.032(2) 0.035(2) 0.035(2) -0.0031(19) 0.0030(17) 0.0047(18)
N2 0.0236(19) 0.043(3) 0.031(2) -0.0006(18) 0.0030(16) -0.0051(17)
N3 0.0283(18) 0.035(3) 0.0225(17) 0.0021(18) 0.0050(14) -0.0054(18)
N4 0.032(2) 0.030(2) 0.026(2) 0.0006(17) -0.0004(16) -0.0008(16)
N5 0.0273(18) 0.028(2) 0.0281(18) 0.0031(18) -0.0014(14) -0.0019(17)
N6 0.030(2) 0.035(3) 0.028(2) -0.0058(18) -0.0020(17) 0.0064(18)
C1 0.042(3) 0.032(3) 0.040(3) -0.005(2) 0.005(2) 0.004(2)
C2 0.086(4) 0.039(4) 0.048(3) -0.018(3) 0.001(3) 0.013(3)
C3 0.035(3) 0.035(3) 0.047(3) 0.006(2) -0.002(2) -0.003(2)
C4 0.030(3) 0.049(4) 0.040(3) 0.011(3) 0.001(2) -0.006(2)
C5 0.037(3) 0.051(4) 0.053(3) 0.018(3) -0.002(2) -0.010(2)
C6 0.043(3) 0.083(5) 0.042(3) 0.023(3) 0.005(3) -0.006(3)
C7 0.034(3) 0.088(5) 0.036(3) 0.002(3) 0.006(2) 0.002(3)
C8 0.032(2) 0.063(3) 0.033(2) -0.001(3) 0.0049(19) 0.002(3)
C9 0.030(2) 0.035(3) 0.045(3) 0.000(2) 0.003(2) 0.006(2)
C10 0.025(2) 0.037(3) 0.036(3) 0.003(2) 0.007(2) 0.002(2)
C11 0.036(3) 0.053(4) 0.043(3) 0.001(3) -0.005(2) 0.012(2)
C12 0.033(3) 0.076(5) 0.037(3) 0.008(3) -0.009(2) 0.000(3)
C13 0.036(3) 0.067(4) 0.027(3) -0.004(2) -0.006(2) -0.006(3)
C14 0.035(3) 0.038(3) 0.033(3) -0.001(2) 0.008(2) -0.007(2)
C15 0.025(2) 0.036(3) 0.041(3) 0.005(2) 0.001(2) -0.005(2)
C16 0.039(3) 0.059(4) 0.051(3) 0.013(3) 0.010(2) 0.002(3)
C17 0.035(3) 0.038(3) 0.030(2) -0.001(2) 0.001(2) -0.002(2)
C18 0.030(2) 0.019(2) 0.035(3) -0.005(2) 0.002(2) 0.0012(19)
C19 0.038(3) 0.036(3) 0.033(3) 0.001(2) 0.001(2) -0.002(2)
C20 0.037(3) 0.046(4) 0.045(3) 0.006(2) -0.010(2) -0.001(2)
C21 0.024(2) 0.048(4) 0.058(3) 0.005(3) -0.003(2) -0.005(2)
C22 0.035(2) 0.044(4) 0.042(2) 0.003(2) 0.0101(19) 0.000(2)
C23 0.045(3) 0.030(3) 0.037(3) -0.003(2) 0.002(2) -0.007(2)
C24 0.035(3) 0.034(3) 0.031(3) -0.006(2) -0.003(2) -0.005(2)
C25 0.052(3) 0.029(3) 0.056(3) -0.006(3) -0.003(3) 0.003(3)
C26 0.048(3) 0.043(4) 0.065(4) -0.016(3) -0.012(3) 0.013(3)
C27 0.038(3) 0.061(4) 0.057(4) -0.016(3) 0.003(3) 0.012(3)
C28 0.039(3) 0.050(4) 0.035(3) -0.004(2) 0.002(2) 0.010(2)
N30 0.066(3) 0.101(5) 0.069(4) -0.005(3) 0.010(3) -0.020(3)
C31 0.046(3) 0.064(4) 0.072(4) 0.001(4) 0.000(3) -0.014(3)
C32 0.067(4) 0.122(6) 0.072(5) 0.018(4) 0.001(3) -0.008(4)
N40 0.213(12) 0.112(9) 0.081(7) 0.000 0.048(7) 0.000
C41 0.13(3) 0.075(9) 0.037(17) -0.019(9) 0.026(12) 0.003(11)
C42 0.170(18) 0.114(13) 0.096(13) -0.050(10) 0.086(11) -0.080(11)
P1 0.0529(9) 0.0481(10) 0.0428(8) 0.0123(7) 0.0017(7) -0.0113(7)
F11 0.071(2) 0.128(3) 0.076(2) 0.048(2) -0.0140(17) -0.023(2)
F12 0.096(3) 0.189(5) 0.089(3) 0.036(3) 0.030(2) 0.048(3)
F13 0.242(6) 0.086(3) 0.136(4) 0.050(3) -0.056(4) -0.063(4)
F14 0.081(3) 0.180(4) 0.089(3) 0.088(3) -0.040(2) -0.053(3)
F15 0.113(4) 0.403(10) 0.085(3) 0.054(4) 0.060(3) 0.046(4)
F16 0.338(7) 0.064(3) 0.076(3) 0.004(2) -0.030(4) -0.060(4)
P2 0.0424(7) 0.0449(9) 0.0462(7) -0.0019(7) -0.0034(6) -0.0037(7)
F21 0.110(3) 0.077(3) 0.214(5) 0.059(3) -0.102(3) -0.024(2)
F22 0.116(3) 0.140(4) 0.122(3) -0.079(3) 0.056(3) -0.046(3)
F23 0.081(2) 0.092(3) 0.080(2) 0.010(2) 0.0153(19) -0.033(2)
F24 0.117(3) 0.106(3) 0.119(3) 0.040(3) -0.064(3) -0.012(2)
F25 0.129(4) 0.185(5) 0.163(4) -0.113(4) 0.055(3) -0.020(3)
F26 0.073(2) 0.090(3) 0.100(3) 0.007(2) -0.0101(19) -0.038(2)

loop_
_atom_type_symbol
_atom_type_description
_atom_type_scat_dispersion_real
_atom_type_scat_dispersion_imag
_atom_type_scat_source
C C 0.0033 0.0016 'International Tables Vol C Tables 4.2.6.8 and 6.1.1.4'
H H 0.0000 0.0000 'International Tables Vol C Tables 4.2.6.8 and 6.1.1.4'
N N 0.0061 0.0033 'International Tables Vol C Tables 4.2.6.8 and 6.1.1.4'
F F 0.0171 0.0103 'International Tables Vol C Tables 4.2.6.8 and 6.1.1.4'
P P 0.1023 0.0942 'International Tables Vol C Tables 4.2.6.8 and 6.1.1.4'
Ru Ru -1.2594 0.8363 'International Tables Vol C Tables 4.2.6.8 and 6.1.1.4'

loop_
_geom_angle_atom_site_label_1
_geom_angle_atom_site_label_2
_geom_angle_atom_site_label_3
_geom_angle
_geom_angle_site_symmetry_1
_geom_angle_site_symmetry_3
_geom_angle_publ_flag
N3 Ru1 N5 175.61(13) . . ?
N3 Ru1 N6 102.31(14) . . ?
N5 Ru1 N6 81.04(13) . . ?
N3 Ru1 N2 80.26(12) . . ?
N5 Ru1 N2 102.11(13) . . ?
N6 Ru1 N2 99.42(15) . . ?
N3 Ru1 N4 95.36(12) . . ?
N5 Ru1 N4 82.35(13) . . ?
N6 Ru1 N4 80.22(14) . . ?
N2 Ru1 N4 175.44(13) . . ?
N3 Ru1 N1 82.82(14) . . ?
N5 Ru1 N1 93.93(13) . . ?
N6 Ru1 N1 174.50(13) . . ?
N2 Ru1 N1 79.38(14) . . ?
N4 Ru1 N1 101.41(13) . . ?
C1 N1 C3 106.5(3) . . ?
C1 N1 C9 109.8(3) . . ?
C3 N1 C9 110.7(3) . . ?
C1 N1 Ru1 117.2(3) . . ?
C3 N1 Ru1 105.4(3) . . ?
C9 N1 Ru1 107.1(2) . . ?
C4 N2 C8 116.5(4) . . ?
C4 N2 Ru1 115.8(3) . . ?
C8 N2 Ru1 125.7(3) . . ?
C10 N3 C14 118.7(4) . . ?
C10 N3 Ru1 114.3(3) . . ?
C14 N3 Ru1 126.2(3) . . ?
C15 N4 C17 108.8(3) . . ?
C15 N4 C23 107.2(3) . . ?
C17 N4 C23 110.7(3) . . ?
C15 N4 Ru1 116.9(2) . . ?
C17 N4 Ru1 107.9(2) . . ?
C23 N4 Ru1 105.2(2) . . ?
C22 N5 C18 118.1(3) . . ?
C22 N5 Ru1 126.3(3) . . ?
C18 N5 Ru1 115.2(2) . . ?
C24 N6 C28 116.5(4) . . ?
C24 N6 Ru1 116.0(3) . . ?
C28 N6 Ru1 125.4(3) . . ?
C2 C1 N1 116.7(4) . . ?
C4 C3 N1 111.3(4) . . ?
N2 C4 C5 123.7(5) . . ?
N2 C4 C3 113.9(4) . . ?
C5 C4 C3 122.4(5) . . ?
C6 C5 C4 118.3(5) . . ?
C7 C6 C5 118.7(5) . . ?
C6 C7 C8 119.7(5) . . ?
N2 C8 C7 123.0(5) . . ?
C10 C9 N1 113.4(3) . . ?
N3 C10 C11 121.1(4) . . ?
N3 C10 C9 118.0(4) . . ?
C11 C10 C9 120.8(4) . . ?
C12 C11 C10 119.3(5) . . ?
C13 C12 C11 119.5(4) . . ?
C12 C13 C14 119.6(4) . . ?
N3 C14 C13 121.8(4) . . ?
N4 C15 C16 117.1(4) . . ?
N4 C17 C18 114.3(3) . . ?
N5 C18 C19 122.2(4) . . ?
N5 C18 C17 116.7(3) . . ?
C19 C18 C17 120.9(4) . . ?
C20 C19 C18 118.7(4) . . ?
C21 C20 C19 119.6(4) . . ?
C20 C21 C22 119.6(4) . . ?
N5 C22 C21 121.8(4) . . ?
C24 C23 N4 112.0(4) . . ?
N6 C24 C25 123.1(4) . . ?
N6 C24 C23 112.9(4) . . ?
C25 C24 C23 124.0(5) . . ?
C26 C25 C24 119.6(5) . . ?
C25 C26 C27 119.1(5) . . ?
C26 C27 C28 119.4(5) . . ?
N6 C28 C27 122.3(5) . . ?
N30 C31 C32 179.9(5) . . ?
C41 N40 C41 36(2) . 2 ?
C41 C41 N40 72.1(10) 2 . ?
C41 C41 C42 109.3(11) 2 . ?
N40 C41 C42 179(3) . . ?
C41 C41 C42 48.7(9) 2 2 ?
N40 C41 C42 120.7(17) . 2 ?
C42 C41 C42 60.6(14) . 2 ?
C41 C42 C42 70.7(11) . 2 ?
C41 C42 C41 22.0(14) . 2 ?
C42 C42 C41 48.7(9) 2 2 ?
F15 P1 F16 97.1(4) . . ?
F15 P1 F13 86.0(4) . . ?
F16 P1 F13 175.6(3) . . ?
F15 P1 F14 89.1(2) . . ?
F16 P1 F14 90.9(2) . . ?
F13 P1 F14 92.3(2) . . ?
F15 P1 F12 176.5(3) . . ?
F16 P1 F12 85.8(3) . . ?
F13 P1 F12 90.9(3) . . ?
F14 P1 F12 92.7(2) . . ?
F15 P1 F11 91.5(2) . . ?
F16 P1 F11 89.2(2) . . ?
F13 P1 F11 87.6(2) . . ?
F14 P1 F11 179.3(2) . . ?
F12 P1 F11 86.6(2) . . ?
F21 P2 F25 90.3(3) . . ?
F21 P2 F22 91.1(3) . . ?
F25 P2 F22 178.1(2) . . ?
F21 P2 F24 178.6(3) . . ?
F25 P2 F24 88.5(3) . . ?
F22 P2 F24 90.1(3) . . ?
F21 P2 F23 88.6(2) . . ?
F25 P2 F23 93.6(2) . . ?
F22 P2 F23 87.6(2) . . ?
F24 P2 F23 92.2(2) . . ?
F21 P2 F26 90.5(2) . . ?
F25 P2 F26 89.0(2) . . ?
F22 P2 F26 89.8(2) . . ?
F24 P2 F26 88.7(2) . . ?
F23 P2 F26 177.2(2) . . ?

loop_
_geom_bond_atom_site_label_1
_geom_bond_atom_site_label_2
_geom_bond_distance
_geom_bond_site_symmetry_2
_geom_bond_publ_flag
Ru1 N3 2.053(3) . ?
Ru1 N5 2.068(3) . ?
Ru1 N6 2.082(4) . ?
Ru1 N2 2.094(3) . ?
Ru1 N4 2.139(3) . ?
Ru1 N1 2.148(4) . ?
N1 C1 1.499(5) . ?
N1 C3 1.496(5) . ?
N1 C9 1.520(5) . ?
N2 C4 1.344(6) . ?
N2 C8 1.350(5) . ?
N3 C10 1.355(5) . ?
N3 C14 1.360(5) . ?
N4 C15 1.498(5) . ?
N4 C17 1.503(5) . ?
N4 C23 1.504(5) . ?
N5 C22 1.352(5) . ?
N5 C18 1.355(5) . ?
N6 C24 1.351(5) . ?
N6 C28 1.353(5) . ?
C1 C2 1.504(6) . ?
C3 C4 1.491(6) . ?
C4 C5 1.384(6) . ?
C5 C6 1.383(7) . ?
C6 C7 1.369(7) . ?
C7 C8 1.372(6) . ?
C9 C10 1.481(6) . ?
C10 C11 1.392(6) . ?
C11 C12 1.381(6) . ?
C12 C13 1.369(7) . ?
C13 C14 1.375(6) . ?
C15 C16 1.526(6) . ?
C17 C18 1.502(5) . ?
C18 C19 1.376(5) . ?
C19 C20 1.378(6) . ?
C20 C21 1.365(6) . ?
C21 C22 1.376(5) . ?
C23 C24 1.491(6) . ?
C24 C25 1.355(6) . ?
C25 C26 1.361(7) . ?
C26 C27 1.362(7) . ?
C27 C28 1.373(6) . ?
N30 C31 1.135(7) . ?
C31 C32 1.447(8) . ?
N40 C41 1.127(16) . ?
N40 C41 1.127(16) 2 ?
C41 C41 0.69(4) 2 ?
C41 C42 1.390(19) . ?
C41 C42 1.75(2) 2 ?
C42 C42 1.61(3) 2 ?
C42 C41 1.75(2) 2 ?
P1 F15 1.502(4) . ?
P1 F16 1.508(4) . ?
P1 F13 1.544(4) . ?
P1 F14 1.558(3) . ?
P1 F12 1.560(4) . ?
P1 F11 1.586(3) . ?
P2 F21 1.539(3) . ?
P2 F25 1.543(4) . ?
P2 F22 1.549(4) . ?
P2 F24 1.555(3) . ?
P2 F23 1.572(3) . ?
P2 F26 1.594(3) . ?

loop_
_geom_torsion_atom_site_label_1
_geom_torsion_atom_site_label_2
_geom_torsion_atom_site_label_3
_geom_torsion_atom_site_label_4
_geom_torsion
_geom_torsion_site_symmetry_1
_geom_torsion_site_symmetry_2
_geom_torsion_site_symmetry_3
_geom_torsion_site_symmetry_4
_geom_torsion_publ_flag
N3 Ru1 N1 C1 -134.3(3) . . . . ?
N5 Ru1 N1 C1 42.7(3) . . . . ?
N6 Ru1 N1 C1 66.5(16) . . . . ?
N2 Ru1 N1 C1 144.3(3) . . . . ?
N4 Ru1 N1 C1 -40.2(3) . . . . ?
N3 Ru1 N1 C3 107.5(3) . . . . ?
N5 Ru1 N1 C3 -75.5(3) . . . . ?
N6 Ru1 N1 C3 -51.7(16) . . . . ?
N2 Ru1 N1 C3 26.1(2) . . . . ?
N4 Ru1 N1 C3 -158.5(2) . . . . ?
N3 Ru1 N1 C9 -10.5(2) . . . . ?
N5 Ru1 N1 C9 166.6(3) . . . . ?
N6 Ru1 N1 C9 -169.7(14) . . . . ?
N2 Ru1 N1 C9 -91.8(3) . . . . ?
N4 Ru1 N1 C9 83.6(3) . . . . ?
N3 Ru1 N2 C4 -93.0(3) . . . . ?
N5 Ru1 N2 C4 83.2(3) . . . . ?
N6 Ru1 N2 C4 166.0(3) . . . . ?
N4 Ru1 N2 C4 -109.0(18) . . . . ?
N1 Ru1 N2 C4 -8.6(3) . . . . ?
N3 Ru1 N2 C8 70.1(3) . . . . ?
N5 Ru1 N2 C8 -113.7(3) . . . . ?
N6 Ru1 N2 C8 -30.9(3) . . . . ?
N4 Ru1 N2 C8 54.1(19) . . . . ?
N1 Ru1 N2 C8 154.5(3) . . . . ?
N5 Ru1 N3 C10 -43.8(19) . . . . ?
N6 Ru1 N3 C10 176.7(3) . . . . ?
N2 Ru1 N3 C10 79.1(3) . . . . ?
N4 Ru1 N3 C10 -102.2(3) . . . . ?
N1 Ru1 N3 C10 -1.3(3) . . . . ?
N5 Ru1 N3 C14 146.8(16) . . . . ?
N6 Ru1 N3 C14 7.4(3) . . . . ?
N2 Ru1 N3 C14 -90.3(3) . . . . ?
N4 Ru1 N3 C14 88.5(3) . . . . ?
N1 Ru1 N3 C14 -170.6(3) . . . . ?
N3 Ru1 N4 C15 41.0(3) . . . . ?
N5 Ru1 N4 C15 -135.3(3) . . . . ?
N6 Ru1 N4 C15 142.6(3) . . . . ?
N2 Ru1 N4 C15 56.7(19) . . . . ?
N1 Ru1 N4 C15 -42.8(3) . . . . ?
N3 Ru1 N4 C17 164.0(3) . . . . ?
N5 Ru1 N4 C17 -12.3(3) . . . . ?
N6 Ru1 N4 C17 -94.4(3) . . . . ?
N2 Ru1 N4 C17 180(31) . . . . ?
N1 Ru1 N4 C17 80.2(3) . . . . ?
N3 Ru1 N4 C23 -77.9(3) . . . . ?
N5 Ru1 N4 C23 105.9(3) . . . . ?
N6 Ru1 N4 C23 23.7(2) . . . . ?
N2 Ru1 N4 C23 -62.1(18) . . . . ?
N1 Ru1 N4 C23 -161.6(2) . . . . ?
N3 Ru1 N5 C22 132.0(17) . . . . ?
N6 Ru1 N5 C22 -87.9(4) . . . . ?
N2 Ru1 N5 C22 9.9(4) . . . . ?
N4 Ru1 N5 C22 -169.2(4) . . . . ?
N1 Ru1 N5 C22 89.8(4) . . . . ?
N3 Ru1 N5 C18 -56.2(19) . . . . ?
N6 Ru1 N5 C18 83.8(3) . . . . ?
N2 Ru1 N5 C18 -178.4(3) . . . . ?
N4 Ru1 N5 C18 2.6(3) . . . . ?
N1 Ru1 N5 C18 -98.4(3) . . . . ?
N3 Ru1 N6 C24 87.9(3) . . . . ?
N5 Ru1 N6 C24 -89.2(3) . . . . ?
N2 Ru1 N6 C24 169.9(3) . . . . ?
N4 Ru1 N6 C24 -5.5(3) . . . . ?
N1 Ru1 N6 C24 -113.2(15) . . . . ?
N3 Ru1 N6 C28 -108.9(3) . . . . ?
N5 Ru1 N6 C28 74.0(3) . . . . ?
N2 Ru1 N6 C28 -26.9(3) . . . . ?
N4 Ru1 N6 C28 157.7(3) . . . . ?
N1 Ru1 N6 C28 50.0(16) . . . . ?
C3 N1 C1 C2 -59.1(5) . . . . ?
C9 N1 C1 C2 60.8(5) . . . . ?
Ru1 N1 C1 C2 -176.8(3) . . . . ?
C1 N1 C3 C4 -165.6(4) . . . . ?
C9 N1 C3 C4 75.2(4) . . . . ?
Ru1 N1 C3 C4 -40.4(4) . . . . ?
C8 N2 C4 C5 1.8(6) . . . . ?
Ru1 N2 C4 C5 166.5(3) . . . . ?
C8 N2 C4 C3 -177.0(3) . . . . ?
Ru1 N2 C4 C3 -12.3(5) . . . . ?
N1 C3 C4 N2 36.4(5) . . . . ?
N1 C3 C4 C5 -142.5(4) . . . . ?
N2 C4 C5 C6 0.5(7) . . . . ?
C3 C4 C5 C6 179.3(4) . . . . ?
C4 C5 C6 C7 -1.5(7) . . . . ?
C5 C6 C7 C8 0.0(7) . . . . ?
C4 N2 C8 C7 -3.4(6) . . . . ?
Ru1 N2 C8 C7 -166.4(3) . . . . ?
C6 C7 C8 N2 2.5(7) . . . . ?
C1 N1 C9 C10 148.5(4) . . . . ?
C3 N1 C9 C10 -94.2(4) . . . . ?
Ru1 N1 C9 C10 20.2(4) . . . . ?
C14 N3 C10 C11 0.7(6) . . . . ?
Ru1 N3 C10 C11 -169.5(3) . . . . ?
C14 N3 C10 C9 -175.7(4) . . . . ?
Ru1 N3 C10 C9 14.1(5) . . . . ?
N1 C9 C10 N3 -23.8(5) . . . . ?
N1 C9 C10 C11 159.7(4) . . . . ?
N3 C10 C11 C12 -1.4(7) . . . . ?
C9 C10 C11 C12 174.9(4) . . . . ?
C10 C11 C12 C13 1.0(7) . . . . ?
C11 C12 C13 C14 0.2(7) . . . . ?
C10 N3 C14 C13 0.4(6) . . . . ?
Ru1 N3 C14 C13 169.4(3) . . . . ?
C12 C13 C14 N3 -0.9(7) . . . . ?
C17 N4 C15 C16 63.0(5) . . . . ?
C23 N4 C15 C16 -56.7(5) . . . . ?
Ru1 N4 C15 C16 -174.5(3) . . . . ?
C15 N4 C17 C18 147.8(4) . . . . ?
C23 N4 C17 C18 -94.6(4) . . . . ?
Ru1 N4 C17 C18 20.0(4) . . . . ?
C22 N5 C18 C19 -3.4(6) . . . . ?
Ru1 N5 C18 C19 -175.8(3) . . . . ?
C22 N5 C18 C17 -179.1(4) . . . . ?
Ru1 N5 C18 C17 8.4(5) . . . . ?
N4 C17 C18 N5 -19.7(5) . . . . ?
N4 C17 C18 C19 164.5(4) . . . . ?
N5 C18 C19 C20 2.0(6) . . . . ?
C17 C18 C19 C20 177.6(4) . . . . ?
C18 C19 C20 C21 0.7(7) . . . . ?
C19 C20 C21 C22 -1.8(7) . . . . ?
C18 N5 C22 C21 2.1(6) . . . . ?
Ru1 N5 C22 C21 173.7(3) . . . . ?
C20 C21 C22 N5 0.4(7) . . . . ?
C15 N4 C23 C24 -164.3(3) . . . . ?
C17 N4 C23 C24 77.1(4) . . . . ?
Ru1 N4 C23 C24 -39.1(4) . . . . ?
C28 N6 C24 C25 0.5(6) . . . . ?
Ru1 N6 C24 C25 165.2(3) . . . . ?
C28 N6 C24 C23 179.9(4) . . . . ?
Ru1 N6 C24 C23 -15.4(4) . . . . ?
N4 C23 C24 N6 37.5(5) . . . . ?
N4 C23 C24 C25 -143.1(4) . . . . ?
N6 C24 C25 C26 1.5(7) . . . . ?
C23 C24 C25 C26 -177.8(4) . . . . ?
C24 C25 C26 C27 -2.1(7) . . . . ?
C25 C26 C27 C28 0.7(7) . . . . ?
C24 N6 C28 C27 -2.0(6) . . . . ?
Ru1 N6 C28 C27 -165.1(3) . . . . ?
C26 C27 C28 N6 1.4(7) . . . . ?
C41 N40 C41 C42 -161(100) 2 . . . ?
C41 N40 C41 C42 0(4) 2 . . 2 ?
C41 C41 C42 C42 1(7) 2 . . 2 ?
N40 C41 C42 C42 162(100) . . . 2 ?
N40 C41 C42 C41 161(100) . . . 2 ?
C42 C41 C42 C41 -1(7) 2 . . 2 ?
